data_4515609
loop_
_publ_author_name
'Bai, Dachang'
'Xu, Teng'
'Ma, Chaorui'
'Zheng, Xin'
'Liu, Bingxian'
'Xie, Fang'
'Li, Xingwei'

_publ_section_title
;
 Rh(III)-Catalyzed Mild Coupling of Nitrones and Azomethine Imines with
 Alkylidenecyclopropanes via C--H Activation: Facile Access to Bridged
 Cycles
;
_journal_issue 5
_journal_name_full 'ACS Catalysis'
_journal_page_first 4194
_journal_paper_doi 10.1021/acscatal.8b00746
_journal_volume 8
_journal_year 2018
_chemical_formula_sum 'C21 H23 Br N O'
_chemical_formula_weight 385.31
_space_group_IT_number 2
_space_group_name_Hall '-P 1'
_space_group_name_H-M_alt 'P -1'
_symmetry_cell_setting triclinic
_symmetry_space_group_name_Hall '-P 1'
_symmetry_space_group_name_H-M 'P -1'
_atom_sites_solution_hydrogens geom
_atom_sites_solution_primary direct
_atom_sites_solution_secondary difmap
_audit_creation_method SHELXL-97
_cell_angle_alpha 94.586(6)
_cell_angle_beta 91.580(6)
_cell_angle_gamma 105.361(5)
_cell_formula_units_Z 2
_cell_length_a 8.6881(5)
_cell_length_b 9.8467(5)
_cell_length_c 11.0731(10)
_cell_measurement_reflns_used 2166
_cell_measurement_temperature 293(2)
_cell_measurement_theta_max 24.4990
_cell_measurement_theta_min 4.2970
_cell_volume 909.36(11)
_computing_cell_refinement 'CrysAlisPro 1.171.38.43f (Rigaku OD, 2015)'
_computing_data_collection 'CrysAlisPro 1.171.38.43f (Rigaku OD, 2015)'
_computing_data_reduction 'CrysAlisPro 1.171.38.43f (Rigaku OD, 2015)'
_computing_molecular_graphics 'Bruker SHELXTL'
_computing_publication_material 'Bruker SHELXTL'
_computing_structure_refinement 'SHELXL-97 (Sheldrick, 1997)'
_computing_structure_solution 'SHELXS-97 (Sheldrick, 1990)'
_diffrn_ambient_temperature 293(2)
_diffrn_measured_fraction_theta_full 0.997
_diffrn_measured_fraction_theta_max 0.997
_diffrn_measurement_device_type MoK\a
_diffrn_measurement_method 'phi and omega scans'
_diffrn_radiation_monochromator graphite
_diffrn_radiation_source 'fine-focus sealed tube'
_diffrn_radiation_type MoK\a
_diffrn_radiation_wavelength 0.71073
_diffrn_reflns_av_R_equivalents 0.0354
_diffrn_reflns_av_sigmaI/netI 0.0535
_diffrn_reflns_limit_h_max 10
_diffrn_reflns_limit_h_min -10
_diffrn_reflns_limit_k_max 11
_diffrn_reflns_limit_k_min -11
_diffrn_reflns_limit_l_max 10
_diffrn_reflns_limit_l_min -13
_diffrn_reflns_number 6199
_diffrn_reflns_theta_full 25.02
_diffrn_reflns_theta_max 25.02
_diffrn_reflns_theta_min 3.38
_exptl_absorpt_coefficient_mu 2.267
_exptl_absorpt_correction_T_max 1.00000
_exptl_absorpt_correction_T_min 0.70287
_exptl_absorpt_correction_type multi-scan
_exptl_crystal_colour yellow
_exptl_crystal_density_diffrn 1.407
_exptl_crystal_density_method 'not measured'
_exptl_crystal_description rod
_exptl_crystal_F_000 398
_exptl_crystal_size_max 0.32
_exptl_crystal_size_mid 0.12
_exptl_crystal_size_min 0.11
_refine_diff_density_max 0.433
_refine_diff_density_min -0.454
_refine_diff_density_rms 0.051
_refine_ls_extinction_method none
_refine_ls_goodness_of_fit_ref 1.033
_refine_ls_hydrogen_treatment mixed
_refine_ls_matrix_type full
_refine_ls_number_parameters 220
_refine_ls_number_reflns 3202
_refine_ls_number_restraints 0
_refine_ls_restrained_S_all 1.033
_refine_ls_R_factor_all 0.0612
_refine_ls_R_factor_gt 0.0400
_refine_ls_shift/su_max 0.001
_refine_ls_shift/su_mean 0.000
_refine_ls_structure_factor_coef Fsqd
_refine_ls_weighting_details 'calc w=1/[\s^2^(Fo^2^)+(0.0400P)^2^+0.0000P] where P=(Fo^2^+2Fc^2^)/3'
_refine_ls_weighting_scheme calc
_refine_ls_wR_factor_gt 0.0851
_refine_ls_wR_factor_ref 0.0938
_reflns_number_gt 2398
_reflns_number_total 3202
_reflns_threshold_expression >2sigma(I)
_cod_data_source_file cs8b00746_si_002.cif
_cod_data_source_block 8
_cod_depositor_comments
;
The following automatic conversions were performed:

data item '_symmetry_cell_setting' value 'Triclinic' was changed to
'triclinic' in accordance with the
/home/data/users/saulius/crontab/automatic-downloads/current/ACS/lib/dictionaries/cif_core.dic
dictionary named 'cif_core.dic' version 2.4.2 last updated on
2011-04-26.

Automatic conversion script
Id: cif_fix_values 6909 2019-04-08 15:41:33Z antanas 
;
_cod_original_sg_symbol_H-M 'P-1   '
_cod_database_code 4515609

loop_
_symmetry_equiv_pos_as_xyz
'x, y, z'
'-x, -y, -z'

loop_
_atom_site_label
_atom_site_type_symbol
_atom_site_fract_x
_atom_site_fract_y
_atom_site_fract_z
_atom_site_U_iso_or_equiv
_atom_site_adp_type
_atom_site_occupancy
_atom_site_symmetry_multiplicity
_atom_site_calc_flag
_atom_site_refinement_flags
Br1 Br 0.60525(4) 0.68286(3) -0.35717(4) 0.06796(18) Uani 1 1 d .
O1 O 0.1486(2) 0.74232(19) 0.20096(17) 0.0403(5) Uani 1 1 d .
N1 N 0.0395(2) 0.75556(19) 0.2979(2) 0.0322(5) Uani 1 1 d .
C1 C -0.0203(3) 0.8773(2) 0.2690(3) 0.0355(7) Uani 1 1 d .
H1 H -0.0342 0.9345 0.3424 0.043 Uiso 1 1 calc R
C2 C 0.1026(3) 0.9615(3) 0.1886(3) 0.0447(8) Uani 1 1 d .
H2A H 0.1953 1.0217 0.2309 0.054 Uiso 1 1 d R
H2B H 0.0551 1.0183 0.1347 0.054 Uiso 1 1 d R
C3 C 0.1316(3) 0.8376(3) 0.1125(3) 0.0383(7) Uani 1 1 d .
H3 H 0.2297 0.8669 0.0685 0.046 Uiso 1 1 calc R
C4 C -0.0095(3) 0.7663(3) 0.0257(3) 0.0355(7) Uani 1 1 d .
C5 C -0.1682(3) 0.7619(3) 0.0757(3) 0.0365(7) Uani 1 1 d .
C6 C -0.1751(3) 0.8177(2) 0.1946(3) 0.0362(7) Uani 1 1 d .
C7 C -0.3214(3) 0.8133(3) 0.2433(3) 0.0453(8) Uani 1 1 d .
H7 H -0.3252 0.8495 0.3230 0.054 Uiso 1 1 calc R
C8 C -0.4614(3) 0.7556(3) 0.1742(4) 0.0540(9) Uani 1 1 d .
H8 H -0.5592 0.7532 0.2073 0.065 Uiso 1 1 calc R
C9 C -0.4564(4) 0.7021(3) 0.0571(4) 0.0597(9) Uani 1 1 d .
H9 H -0.5510 0.6633 0.0106 0.072 Uiso 1 1 calc R
C10 C -0.3119(3) 0.7054(3) 0.0075(3) 0.0540(8) Uani 1 1 d .
H10 H -0.3100 0.6695 -0.0725 0.065 Uiso 1 1 calc R
C11 C 0.0078(3) 0.7047(3) -0.0820(3) 0.0400(7) Uani 1 1 d .
H11 H -0.0867 0.6548 -0.1244 0.048 Uiso 1 1 calc R
C12 C 0.1546(3) 0.7038(3) -0.1438(3) 0.0346(7) Uani 1 1 d .
C13 C 0.1756(3) 0.5763(3) -0.1937(3) 0.0425(7) Uani 1 1 d .
H13 H 0.0968 0.4932 -0.1856 0.051 Uiso 1 1 calc R
C14 C 0.3089(3) 0.5694(3) -0.2545(3) 0.0443(8) Uani 1 1 d .
H14 H 0.3216 0.4826 -0.2853 0.053 Uiso 1 1 calc R
C15 C 0.4233(3) 0.6919(3) -0.2694(3) 0.0394(7) Uani 1 1 d .
C16 C 0.4068(3) 0.8209(3) -0.2225(3) 0.0437(8) Uani 1 1 d .
H16 H 0.4851 0.9037 -0.2327 0.052 Uiso 1 1 calc R
C17 C 0.2729(3) 0.8259(3) -0.1604(3) 0.0408(7) Uani 1 1 d .
H17 H 0.2615 0.9129 -0.1289 0.049 Uiso 1 1 calc R
C18 C 0.1296(3) 0.7666(3) 0.4158(3) 0.0396(7) Uani 1 1 d .
C19 C 0.2698(4) 0.8981(3) 0.4417(3) 0.0562(9) Uani 1 1 d .
H19A H 0.2314 0.9811 0.4428 0.084 Uiso 1 1 calc R
H19B H 0.3452 0.9007 0.3796 0.084 Uiso 1 1 calc R
H19C H 0.3209 0.8954 0.5191 0.084 Uiso 1 1 calc R
C20 C 0.1884(4) 0.6340(3) 0.4163(3) 0.0524(8) Uani 1 1 d .
H20A H 0.2679 0.6369 0.3573 0.079 Uiso 1 1 calc R
H20B H 0.1003 0.5520 0.3966 0.079 Uiso 1 1 calc R
H20C H 0.2341 0.6296 0.4953 0.079 Uiso 1 1 calc R
C21 C 0.0067(4) 0.7622(3) 0.5127(3) 0.0600(9) Uani 1 1 d .
H21A H -0.0816 0.6799 0.4948 0.090 Uiso 1 1 calc R
H21B H -0.0309 0.8456 0.5134 0.090 Uiso 1 1 calc R
H21C H 0.0556 0.7584 0.5908 0.090 Uiso 1 1 calc R

loop_
_atom_site_aniso_label
_atom_site_aniso_U_11
_atom_site_aniso_U_22
_atom_site_aniso_U_33
_atom_site_aniso_U_23
_atom_site_aniso_U_13
_atom_site_aniso_U_12
Br1 0.0554(2) 0.0775(3) 0.0705(3) -0.00780(19) 0.0218(2) 0.01930(18)
O1 0.0406(11) 0.0588(11) 0.0299(12) 0.0069(9) 0.0043(9) 0.0270(9)
N1 0.0319(12) 0.0349(11) 0.0303(14) 0.0010(10) 0.0035(11) 0.0105(9)
C1 0.0393(16) 0.0284(13) 0.0393(19) -0.0006(12) 0.0017(14) 0.0111(11)
C2 0.0446(17) 0.0346(15) 0.050(2) 0.0115(14) -0.0043(15) 0.0009(12)
C3 0.0285(14) 0.0513(16) 0.0337(19) 0.0141(14) 0.0054(13) 0.0048(12)
C4 0.0301(14) 0.0422(15) 0.0349(19) 0.0130(13) 0.0008(13) 0.0084(11)
C5 0.0303(15) 0.0420(15) 0.039(2) 0.0133(13) 0.0030(14) 0.0093(12)
C6 0.0338(15) 0.0307(14) 0.047(2) 0.0079(13) 0.0000(14) 0.0121(11)
C7 0.0397(17) 0.0503(17) 0.051(2) 0.0055(15) 0.0090(16) 0.0207(13)
C8 0.0330(17) 0.071(2) 0.066(3) 0.0168(19) 0.0112(17) 0.0239(15)
C9 0.0288(16) 0.088(2) 0.060(3) 0.010(2) -0.0055(17) 0.0127(15)
C10 0.0357(17) 0.084(2) 0.042(2) 0.0083(17) -0.0017(16) 0.0149(15)
C11 0.0327(15) 0.0446(16) 0.042(2) 0.0079(14) -0.0012(14) 0.0072(12)
C12 0.0343(15) 0.0381(15) 0.0313(18) 0.0070(13) -0.0025(13) 0.0088(12)
C13 0.0446(17) 0.0354(15) 0.043(2) 0.0033(13) 0.0011(15) 0.0025(12)
C14 0.0531(18) 0.0371(16) 0.042(2) -0.0062(13) 0.0010(16) 0.0131(14)
C15 0.0387(16) 0.0472(17) 0.0323(19) 0.0005(13) 0.0048(14) 0.0122(13)
C16 0.0450(17) 0.0365(15) 0.047(2) 0.0069(14) 0.0110(15) 0.0037(12)
C17 0.0472(17) 0.0353(15) 0.041(2) 0.0033(13) 0.0071(15) 0.0124(13)
C18 0.0415(16) 0.0432(16) 0.0308(19) 0.0035(13) -0.0027(14) 0.0062(12)
C19 0.059(2) 0.0534(18) 0.048(2) 0.0008(15) -0.0137(18) 0.0021(15)
C20 0.060(2) 0.0552(18) 0.046(2) 0.0125(15) -0.0077(17) 0.0217(15)
C21 0.074(2) 0.070(2) 0.039(2) 0.0093(17) 0.0143(18) 0.0219(17)

loop_
_atom_type_symbol
_atom_type_description
_atom_type_scat_dispersion_real
_atom_type_scat_dispersion_imag
_atom_type_scat_source
C C 0.0033 0.0016 'International Tables Vol C Tables 4.2.6.8 and 6.1.1.4'
H H 0.0000 0.0000 'International Tables Vol C Tables 4.2.6.8 and 6.1.1.4'
Br Br -0.2901 2.4595 'International Tables Vol C Tables 4.2.6.8 and 6.1.1.4'
N N 0.0061 0.0033 'International Tables Vol C Tables 4.2.6.8 and 6.1.1.4'
O O 0.0106 0.0060 'International Tables Vol C Tables 4.2.6.8 and 6.1.1.4'

loop_
_geom_angle_atom_site_label_1
_geom_angle_atom_site_label_2
_geom_angle_atom_site_label_3
_geom_angle
C3 O1 N1 107.57(17)
O1 N1 C1 104.14(18)
O1 N1 C18 107.60(19)
C1 N1 C18 117.8(2)
N1 C1 C6 106.78(18)
N1 C1 C2 105.5(2)
C6 C1 C2 108.3(2)
N1 C1 H1 112.0
C6 C1 H1 112.0
C2 C1 H1 112.0
C3 C2 C1 97.45(19)
C3 C2 H2A 114.4
C1 C2 H2A 114.8
C3 C2 H2B 108.6
C1 C2 H2B 112.1
H2A C2 H2B 109.0
O1 C3 C2 103.2(2)
O1 C3 C4 109.3(2)
C2 C3 C4 111.7(2)
O1 C3 H3 110.8
C2 C3 H3 110.8
C4 C3 H3 110.8
C11 C4 C5 123.3(3)
C11 C4 C3 122.2(2)
C5 C4 C3 114.3(3)
C6 C5 C10 118.1(3)
C6 C5 C4 119.3(3)
C10 C5 C4 122.6(3)
C7 C6 C5 120.3(3)
C7 C6 C1 121.4(3)
C5 C6 C1 118.3(2)
C8 C7 C6 120.4(3)
C8 C7 H7 119.8
C6 C7 H7 119.8
C9 C8 C7 120.0(3)
C9 C8 H8 120.0
C7 C8 H8 120.0
C8 C9 C10 120.3(3)
C8 C9 H9 119.8
C10 C9 H9 119.8
C9 C10 C5 121.0(3)
C9 C10 H10 119.5
C5 C10 H10 119.5
C4 C11 C12 129.3(3)
C4 C11 H11 115.4
C12 C11 H11 115.4
C17 C12 C13 117.3(2)
C17 C12 C11 123.2(2)
C13 C12 C11 119.4(2)
C14 C13 C12 121.9(2)
C14 C13 H13 119.0
C12 C13 H13 119.0
C15 C14 C13 119.2(2)
C15 C14 H14 120.4
C13 C14 H14 120.4
C14 C15 C16 120.8(3)
C14 C15 Br1 119.3(2)
C16 C15 Br1 119.94(19)
C17 C16 C15 119.2(2)
C17 C16 H16 120.4
C15 C16 H16 120.4
C16 C17 C12 121.5(2)
C16 C17 H17 119.3
C12 C17 H17 119.3
N1 C18 C20 106.4(2)
N1 C18 C19 115.6(2)
C20 C18 C19 110.0(2)
N1 C18 C21 105.6(2)
C20 C18 C21 108.7(2)
C19 C18 C21 110.2(3)
C18 C19 H19A 109.5
C18 C19 H19B 109.5
H19A C19 H19B 109.5
C18 C19 H19C 109.5
H19A C19 H19C 109.5
H19B C19 H19C 109.5
C18 C20 H20A 109.5
C18 C20 H20B 109.5
H20A C20 H20B 109.5
C18 C20 H20C 109.5
H20A C20 H20C 109.5
H20B C20 H20C 109.5
C18 C21 H21A 109.5
C18 C21 H21B 109.5
H21A C21 H21B 109.5
C18 C21 H21C 109.5
H21A C21 H21C 109.5
H21B C21 H21C 109.5

loop_
_geom_bond_atom_site_label_1
_geom_bond_atom_site_label_2
_geom_bond_distance
Br1 C15 1.896(3)
O1 C3 1.441(3)
O1 N1 1.472(3)
N1 C1 1.480(3)
N1 C18 1.485(4)
C1 C6 1.509(4)
C1 C2 1.524(4)
C1 H1 0.9800
C2 C3 1.508(4)
C2 H2A 0.9499
C2 H2B 1.0004
C3 C4 1.514(4)
C3 H3 0.9800
C4 C11 1.325(4)
C4 C5 1.491(4)
C5 C6 1.394(4)
C5 C10 1.396(4)
C6 C7 1.387(4)
C7 C8 1.378(4)
C7 H7 0.9300
C8 C9 1.367(5)
C8 H8 0.9300
C9 C10 1.378(4)
C9 H9 0.9300
C10 H10 0.9300
C11 C12 1.466(4)
C11 H11 0.9300
C12 C17 1.388(3)
C12 C13 1.390(3)
C13 C14 1.370(4)
C13 H13 0.9300
C14 C15 1.370(4)
C14 H14 0.9300
C15 C16 1.379(4)
C16 C17 1.377(4)
C16 H16 0.9300
C17 H17 0.9300
C18 C20 1.523(4)
C18 C19 1.526(4)
C18 C21 1.530(4)
C19 H19A 0.9600
C19 H19B 0.9600
C19 H19C 0.9600
C20 H20A 0.9600
C20 H20B 0.9600
C20 H20C 0.9600
C21 H21A 0.9600
C21 H21B 0.9600
C21 H21C 0.9600

loop_
_geom_torsion_atom_site_label_1
_geom_torsion_atom_site_label_2
_geom_torsion_atom_site_label_3
_geom_torsion_atom_site_label_4
_geom_torsion
C3 O1 N1 C1 -8.3(2)
C3 O1 N1 C18 -134.0(2)
O1 N1 C1 C6 93.7(2)
C18 N1 C1 C6 -147.3(2)
O1 N1 C1 C2 -21.4(2)
C18 N1 C1 C2 97.6(3)
N1 C1 C2 C3 41.0(3)
C6 C1 C2 C3 -73.1(2)
N1 O1 C3 C2 35.0(2)
N1 O1 C3 C4 -84.0(2)
C1 C2 C3 O1 -45.6(2)
C1 C2 C3 C4 71.7(3)
O1 C3 C4 C11 -98.3(3)
C2 C3 C4 C11 148.1(3)
O1 C3 C4 C5 77.1(3)
C2 C3 C4 C5 -36.4(3)
C11 C4 C5 C6 173.6(3)
C3 C4 C5 C6 -1.7(3)
C11 C4 C5 C10 -7.2(4)
C3 C4 C5 C10 177.4(2)
C10 C5 C6 C7 1.5(4)
C4 C5 C6 C7 -179.3(2)
C10 C5 C6 C1 179.3(2)
C4 C5 C6 C1 -1.5(4)
N1 C1 C6 C7 106.2(3)
C2 C1 C6 C7 -140.6(2)
N1 C1 C6 C5 -71.5(3)
C2 C1 C6 C5 41.6(3)
C5 C6 C7 C8 -0.9(4)
C1 C6 C7 C8 -178.6(2)
C6 C7 C8 C9 0.1(4)
C7 C8 C9 C10 0.0(5)
C8 C9 C10 C5 0.6(5)
C6 C5 C10 C9 -1.3(4)
C4 C5 C10 C9 179.5(3)
C5 C4 C11 C12 178.0(2)
C3 C4 C11 C12 -7.0(4)
C4 C11 C12 C17 -51.8(5)
C4 C11 C12 C13 131.2(3)
C17 C12 C13 C14 1.6(5)
C11 C12 C13 C14 178.7(3)
C12 C13 C14 C15 -1.7(5)
C13 C14 C15 C16 1.0(5)
C13 C14 C15 Br1 -178.4(2)
C14 C15 C16 C17 -0.3(5)
Br1 C15 C16 C17 179.1(2)
C15 C16 C17 C12 0.2(5)
C13 C12 C17 C16 -0.8(4)
C11 C12 C17 C16 -177.8(3)
O1 N1 C18 C20 -57.9(2)
C1 N1 C18 C20 -175.1(2)
O1 N1 C18 C19 64.5(3)
C1 N1 C18 C19 -52.6(3)
O1 N1 C18 C21 -173.40(19)
C1 N1 C18 C21 69.4(3)
